data_9001067
loop_
_publ_author_name
'Miyake, M.'
'Nakamura, H.'
'Kojima, H.'
'Marumo, F.'

_publ_section_title
;
 Cation ordering in Co-Mg olivine solid-solution series
 Sample: Co15
;
_journal_name_full 'American Mineralogist'
_journal_page_first 594
_journal_page_last 598
_journal_volume 72
_journal_year 1987
_chemical_formula_sum 'Co1.405 Mg0.595 O4 Si'
_chemical_name_mineral Olivine
_space_group_IT_number 62
_symmetry_space_group_name_Hall '-P 2c 2ab'
_symmetry_space_group_name_H-M 'P b n m'
_cell_angle_alpha 90
_cell_angle_beta 90
_cell_angle_gamma 90
_cell_length_a 4.779
_cell_length_b 10.277
_cell_length_c 5.995
_cell_formula_units_Z 4
_cell_volume 294.437
_database_code_amcsd 0001089
_exptl_crystal_density_diffrn 4.271
_cod_original_formula_sum '(Co1.405 Mg.595) Si O4'
_cod_database_code 9001067

loop_
_space_group_symop_operation_xyz
x,y,z
x,y,1/2-z
-x,-y,1/2+z
1/2+x,1/2-y,1/2+z
1/2-x,1/2+y,1/2-z
1/2-x,1/2+y,z
1/2+x,1/2-y,-z
-x,-y,-z

loop_
_atom_site_aniso_label
_atom_site_aniso_U_11
_atom_site_aniso_U_22
_atom_site_aniso_U_33
_atom_site_aniso_U_12
_atom_site_aniso_U_13
_atom_site_aniso_U_23
Co1 0.00440 0.00610 0.00440 0.00000 -0.00060 -0.00110
Mg1 0.00440 0.00610 0.00440 0.00000 -0.00060 -0.00110
Co2 0.00540 0.00420 0.00490 0.00020 0.00000 0.00000
Mg2 0.00540 0.00420 0.00490 0.00020 0.00000 0.00000
Si 0.00340 0.00420 0.00430 0.00010 0.00000 0.00000
O1 0.00400 0.00710 0.00610 0.00030 0.00000 0.00000
O2 0.00600 0.00420 0.00700 -0.00020 0.00000 0.00000
O3 0.00600 0.00770 0.00540 0.00030 -0.00040 0.00180

loop_
_atom_site_label
_atom_site_fract_x
_atom_site_fract_y
_atom_site_fract_z
_atom_site_occupancy
Co1 0.00000 0.00000 0.00000 0.81600
Mg1 0.00000 0.00000 0.00000 0.18400
Co2 0.99090 0.27650 0.25000 0.58900
Mg2 0.99090 0.27650 0.25000 0.41100
Si 0.42780 0.09480 0.25000 1.00000
O1 0.76700 0.09250 0.25000 1.00000
O2 0.21540 0.44810 0.25000 1.00000
O3 0.28100 0.16400 0.03350 1.00000

loop_
_cod_related_entry_id
_cod_related_entry_database
_cod_related_entry_code
1 AMCSD 0001089
